data_4024510
loop_
_publ_author_name
'Benhur Godoi'
'Adriane Speran\,ca'
'Davi F. Back'
'Ricardo Brand\~ao'
'Cristina W. Nogueira'
'Gilson Zeni'

_publ_section_title
;
Synthesis of Organochalcogen Propargyl Aryl Ethers and Their Application in
the Electrophilic Cyclization Reaction: An Efficient Preparation of
3-Halo-4-Chalcogen-2H-Benzopyrans
;
_journal_name_full 'Journal of Organic Chemistry'
_journal_page_first 3469
_journal_page_last 3477
_journal_paper_doi 10.1021/jo900307k
_journal_volume 74
_journal_year 2009
_chemical_formula_moiety 'C16 H13 I O Se'
_chemical_formula_sum 'C16 H13 I O Se'
_chemical_formula_weight 427.12
_chemical_melting_point ?
_chemical_name_common 3-iodo-6-methyl-4-(phenylselenyl)-2H-chromene
_chemical_name_systematic
;
 3-iodo-6-methyl-4-(phenylselenyl)-2H-chromene
;
_space_group_IT_number 2
_symmetry_cell_setting triclinic
_symmetry_space_group_name_Hall '-P 1'
_symmetry_space_group_name_H-M 'P -1'
_atom_sites_solution_hydrogens geom
_atom_sites_solution_primary direct
_atom_sites_solution_secondary difmap
_audit_conform_dict_location ftp://ftp.iucr.org/pub/cif_core.dic
_audit_conform_dict_name cif_core.dic
_audit_conform_dict_version 2.3
_audit_creation_date 2009-02-02T13:44:03-00:00
_audit_creation_method 'WinGX routine CIF_UPDATE'
_cell_angle_alpha 85.591(2)
_cell_angle_beta 70.701(2)
_cell_angle_gamma 68.7780(10)
_cell_formula_units_Z 2
_cell_length_a 8.4571(3)
_cell_length_b 9.2494(3)
_cell_length_c 10.8669(4)
_cell_measurement_reflns_used 5901
_cell_measurement_temperature 293(2)
_cell_measurement_theta_max 26.3575
_cell_measurement_theta_min 2.365
_cell_volume 746.99(5)
_computing_cell_refinement 'BRUKER SAINT'
_computing_data_collection 'BRUKER APEX-II'
_computing_data_reduction 'BRUKER SOFTWARE'
_computing_molecular_graphics 'ORTEP-3 (Farrugia, 2000)'
_computing_publication_material 'SHELXL-97 (Shekdrick, 1997)'
_computing_structure_refinement 'SHELXL-97 (Sheldrick, 1997)'
_computing_structure_solution 'SHELX97 (Sheldrick, 1997)'
_diffrn_ambient_temperature 293(2)
_diffrn_detector_area_resol_mean none
_diffrn_measured_fraction_theta_full 0.997
_diffrn_measured_fraction_theta_max 0.997
_diffrn_measurement_device_type 'X8 APEX II'
_diffrn_measurement_method 'phi and omega scans'
_diffrn_radiation_monochromator graphite
_diffrn_radiation_type MoK\a
_diffrn_radiation_wavelength 0.71073
_diffrn_reflns_av_R_equivalents 0.0241
_diffrn_reflns_av_unetI/netI 0.0237
_diffrn_reflns_limit_h_max 10
_diffrn_reflns_limit_h_min -10
_diffrn_reflns_limit_k_max 11
_diffrn_reflns_limit_k_min -11
_diffrn_reflns_limit_l_max 13
_diffrn_reflns_limit_l_min -13
_diffrn_reflns_number 12596
_diffrn_reflns_theta_full 26.44
_diffrn_reflns_theta_max 26.44
_diffrn_reflns_theta_min 1.99
_diffrn_standards_decay_% 0
_diffrn_standards_interval_count 0
_diffrn_standards_interval_time .
_diffrn_standards_number 0
_exptl_absorpt_coefficient_mu 4.569
_exptl_absorpt_correction_T_max 0.872
_exptl_absorpt_correction_T_min 0.6996
_exptl_absorpt_correction_type gaussian
_exptl_absorpt_process_details
;
 XPREP (Bruker, 2006) was used to perform the Gaussian absorption
        correction based on the face-indexed crystal size.
;
_exptl_crystal_colour colorless
_exptl_crystal_density_diffrn 1.899
_exptl_crystal_density_method 'not measured'
_exptl_crystal_description block
_exptl_crystal_F_000 408
_exptl_crystal_size_max 0.214
_exptl_crystal_size_mid 0.146
_exptl_crystal_size_min 0.136
_refine_diff_density_max 0.42
_refine_diff_density_min -0.709
_refine_diff_density_rms 0.145
_refine_ls_extinction_coef none
_refine_ls_extinction_method none
_refine_ls_goodness_of_fit_ref 1.161
_refine_ls_hydrogen_treatment constr
_refine_ls_matrix_type full
_refine_ls_number_parameters 172
_refine_ls_number_reflns 3084
_refine_ls_number_restraints 0
_refine_ls_restrained_S_all 1.161
_refine_ls_R_factor_all 0.0449
_refine_ls_R_factor_gt 0.0284
_refine_ls_shift/su_max 0.001
_refine_ls_shift/su_mean 0
_refine_ls_structure_factor_coef Fsqd
_refine_ls_weighting_details 'calc w=1/[\s^2^(Fo^2^)+(0.0529P)^2^+0.0481P] where P=(Fo^2^+2Fc^2^)/3'
_refine_ls_weighting_scheme calc
_refine_ls_wR_factor_gt 0.0804
_refine_ls_wR_factor_ref 0.1003
_reflns_number_gt 2383
_reflns_number_total 3084
_reflns_threshold_expression >2sigma(I)
_cod_data_source_file jo900307k_si_001.cif
_cod_data_source_block teste2
_cod_depositor_comments
;
The following automatic conversions were performed:

'_chemical_melting_point' value 'none' was changed to '?' - the value
is undefined or not given.

Automatic conversion script
Id: cif_fix_values 1646 2011-03-28 12:23:43Z adriana 
;
_cod_original_sg_symbol_H-M P-1
_cod_database_code 4024510

loop_
_symmetry_equiv_pos_as_xyz
'x, y, z'
'-x, -y, -z'

loop_
_atom_site_label
_atom_site_type_symbol
_atom_site_fract_x
_atom_site_fract_y
_atom_site_fract_z
_atom_site_U_iso_or_equiv
_atom_site_adp_type
_atom_site_occupancy
_atom_site_symmetry_multiplicity
_atom_site_calc_flag
_atom_site_refinement_flags
_atom_site_disorder_assembly
_atom_site_disorder_group
I I 0.28051(5) 0.23173(4) 0.47768(3) 0.07007(15) Uani 1 1 d . . .
Se Se 0.31585(6) 0.14045(5) 0.79502(4) 0.05567(16) Uani 1 1 d . . .
O1 O 0.3239(4) 0.6192(3) 0.6286(3) 0.0588(7) Uani 1 1 d . . .
C12 C 0.5680(6) 0.0770(4) 0.7638(3) 0.0473(9) Uani 1 1 d . . .
C9 C 0.2706(5) 0.4667(4) 0.8183(4) 0.0450(9) Uani 1 1 d . . .
C3 C 0.2796(5) 0.3464(4) 0.7342(4) 0.0460(9) Uani 1 1 d . . .
C4 C 0.2486(6) 0.4559(5) 0.9515(4) 0.0544(10) Uani 1 1 d . . .
H4 H 0.2324 0.3675 0.9918 0.065 Uiso 1 1 calc R . .
C16 C 0.8308(8) -0.0918(6) 0.8100(5) 0.0720(14) Uani 1 1 d . . .
H16 H 0.8842 -0.1721 0.8567 0.086 Uiso 1 1 calc R . .
C10 C 0.2947(6) 0.6006(4) 0.7602(4) 0.0486(9) Uani 1 1 d . . .
C13 C 0.6740(6) 0.1436(5) 0.6695(4) 0.0559(11) Uani 1 1 d . . .
H13 H 0.6225 0.2222 0.6206 0.067 Uiso 1 1 calc R . .
C5 C 0.2496(6) 0.5682(6) 1.0258(4) 0.0590(11) Uani 1 1 d . . .
C17 C 0.6482(7) -0.0421(5) 0.8338(4) 0.0597(12) Uani 1 1 d . . .
H17 H 0.579 -0.0884 0.8968 0.072 Uiso 1 1 calc R . .
C6 C 0.2784(7) 0.6980(6) 0.9625(5) 0.0690(13) Uani 1 1 d . . .
H6 H 0.2827 0.7752 1.0099 0.083 Uiso 1 1 calc R . .
C15 C 0.9336(7) -0.0245(6) 0.7186(5) 0.0727(14) Uani 1 1 d . . .
H15 H 1.0565 -0.0579 0.7036 0.087 Uiso 1 1 calc R . .
C14 C 0.8551(7) 0.0928(5) 0.6488(5) 0.0664(12) Uani 1 1 d . . .
H14 H 0.9255 0.1387 0.5866 0.08 Uiso 1 1 calc R . .
C7 C 0.3006(7) 0.7144(5) 0.8313(5) 0.0634(12) Uani 1 1 d . . .
H7 H 0.3195 0.8019 0.791 0.076 Uiso 1 1 calc R . .
C2 C 0.2654(5) 0.3840(5) 0.6163(4) 0.0475(9) Uani 1 1 d . . .
C1 C 0.2358(7) 0.5470(5) 0.5758(4) 0.0585(11) Uani 1 1 d . . .
H1A H 0.28 0.5471 0.4813 0.07 Uiso 1 1 calc R . .
H1B H 0.1081 0.6068 0.6047 0.07 Uiso 1 1 calc R . .
C11 C 0.2284(8) 0.5492(7) 1.1690(5) 0.0846(16) Uani 1 1 d . . .
H11A H 0.2319 0.6393 1.2047 0.127 Uiso 1 1 calc R . .
H11B H 0.3243 0.4588 1.179 0.127 Uiso 1 1 calc R . .
H11C H 0.1156 0.5373 1.2142 0.127 Uiso 1 1 calc R . .

loop_
_atom_site_aniso_label
_atom_site_aniso_U_11
_atom_site_aniso_U_22
_atom_site_aniso_U_33
_atom_site_aniso_U_23
_atom_site_aniso_U_13
_atom_site_aniso_U_12
I 0.0786(3) 0.0828(3) 0.0633(2) -0.01223(16) -0.02271(17) -0.0424(2)
Se 0.0602(3) 0.0421(3) 0.0700(3) 0.00647(19) -0.0184(2) -0.0276(2)
O1 0.071(2) 0.0468(16) 0.0690(18) 0.0125(13) -0.0290(16) -0.0290(15)
C12 0.059(3) 0.037(2) 0.0464(19) -0.0046(15) -0.0147(19) -0.0178(19)
C9 0.040(2) 0.039(2) 0.059(2) 0.0003(16) -0.0188(18) -0.0138(18)
C3 0.045(2) 0.040(2) 0.056(2) 0.0000(16) -0.0171(18) -0.0175(18)
C4 0.053(3) 0.054(2) 0.055(2) -0.0013(19) -0.015(2) -0.020(2)
C16 0.079(4) 0.060(3) 0.066(3) 0.011(2) -0.029(3) -0.010(3)
C10 0.044(2) 0.040(2) 0.064(2) 0.0006(17) -0.020(2) -0.0152(18)
C13 0.063(3) 0.042(2) 0.062(2) 0.0089(19) -0.019(2) -0.021(2)
C5 0.051(3) 0.066(3) 0.056(2) -0.016(2) -0.015(2) -0.014(2)
C17 0.069(3) 0.048(2) 0.050(2) 0.0024(18) -0.012(2) -0.014(2)
C6 0.068(3) 0.059(3) 0.085(3) -0.022(2) -0.026(3) -0.022(3)
C15 0.057(3) 0.073(3) 0.079(3) -0.001(3) -0.024(3) -0.009(3)
C14 0.056(3) 0.057(3) 0.078(3) 0.006(2) -0.010(2) -0.022(2)
C7 0.069(3) 0.042(2) 0.089(3) 0.000(2) -0.032(3) -0.025(2)
C2 0.044(2) 0.046(2) 0.056(2) -0.0016(17) -0.0173(18) -0.0190(19)
C1 0.065(3) 0.055(3) 0.064(3) 0.010(2) -0.031(2) -0.022(2)
C11 0.080(4) 0.107(4) 0.063(3) -0.018(3) -0.020(3) -0.028(3)

loop_
_atom_type_symbol
_atom_type_description
_atom_type_scat_dispersion_real
_atom_type_scat_dispersion_imag
_atom_type_scat_source
C C 0.0033 0.0016 'International Tables Vol C Tables 4.2.6.8 and 6.1.1.4'
H H 0 0 'International Tables Vol C Tables 4.2.6.8 and 6.1.1.4'
O O 0.0106 0.006 'International Tables Vol C Tables 4.2.6.8 and 6.1.1.4'
Se Se -0.0929 2.2259 'International Tables Vol C Tables 4.2.6.8 and 6.1.1.4'
I I -0.4742 1.8119 'International Tables Vol C Tables 4.2.6.8 and 6.1.1.4'

loop_
_geom_angle_atom_site_label_1
_geom_angle_atom_site_label_2
_geom_angle_atom_site_label_3
_geom_angle
_geom_angle_site_symmetry_1
_geom_angle_site_symmetry_3
_geom_angle_publ_flag
C12 Se C3 97.28(16) . . ?
C10 O1 C1 113.6(3) . . ?
C17 C12 C13 119.2(4) . . ?
C17 C12 Se 119.2(3) . . ?
C13 C12 Se 121.6(3) . . ?
C4 C9 C10 117.1(4) . . ?
C4 C9 C3 125.3(4) . . ?
C10 C9 C3 117.6(3) . . ?
C2 C3 C9 118.3(3) . . ?
C2 C3 Se 122.5(3) . . ?
C9 C3 Se 119.2(3) . . ?
C5 C4 C9 123.6(4) . . ?
C15 C16 C17 120.7(4) . . ?
O1 C10 C7 117.7(4) . . ?
O1 C10 C9 121.3(3) . . ?
C7 C10 C9 120.9(4) . . ?
C14 C13 C12 119.7(4) . . ?
C4 C5 C6 117.1(4) . . ?
C4 C5 C11 121.3(5) . . ?
C6 C5 C11 121.5(4) . . ?
C16 C17 C12 119.9(4) . . ?
C7 C6 C5 121.6(4) . . ?
C16 C15 C14 119.6(5) . . ?
C15 C14 C13 121.0(5) . . ?
C10 C7 C6 119.7(4) . . ?
C3 C2 C1 119.6(4) . . ?
C3 C2 I 125.3(3) . . ?
C1 C2 I 115.1(3) . . ?
O1 C1 C2 112.2(3) . . ?

loop_
_geom_bond_atom_site_label_1
_geom_bond_atom_site_label_2
_geom_bond_distance
_geom_bond_site_symmetry_2
_geom_bond_publ_flag
I C2 2.082(4) . ?
Se C12 1.912(4) . ?
Se C3 1.917(4) . ?
O1 C10 1.376(5) . ?
O1 C1 1.425(5) . ?
C12 C17 1.387(6) . ?
C12 C13 1.388(5) . ?
C9 C4 1.397(5) . ?
C9 C10 1.397(5) . ?
C9 C3 1.460(5) . ?
C3 C2 1.335(5) . ?
C4 C5 1.368(6) . ?
C16 C15 1.363(7) . ?
C16 C17 1.379(7) . ?
C10 C7 1.377(6) . ?
C13 C14 1.373(7) . ?
C5 C6 1.396(7) . ?
C5 C11 1.510(6) . ?
C6 C7 1.379(6) . ?
C15 C14 1.370(7) . ?
C2 C1 1.492(6) . ?

loop_
_geom_torsion_atom_site_label_1
_geom_torsion_atom_site_label_2
_geom_torsion_atom_site_label_3
_geom_torsion_atom_site_label_4
_geom_torsion
_geom_torsion_site_symmetry_1
_geom_torsion_site_symmetry_2
_geom_torsion_site_symmetry_3
_geom_torsion_site_symmetry_4
_geom_torsion_publ_flag
C3 Se C12 C17 156.6(3) . . . . ?
C3 Se C12 C13 -25.6(3) . . . . ?
C4 C9 C3 C2 167.0(4) . . . . ?
C10 C9 C3 C2 -16.3(6) . . . . ?
C4 C9 C3 Se -14.2(6) . . . . ?
C10 C9 C3 Se 162.5(3) . . . . ?
C12 Se C3 C2 100.8(4) . . . . ?
C12 Se C3 C9 -77.9(3) . . . . ?
C10 C9 C4 C5 0.0(6) . . . . ?
C3 C9 C4 C5 176.7(4) . . . . ?
C1 O1 C10 C7 -151.5(4) . . . . ?
C1 O1 C10 C9 32.3(5) . . . . ?
C4 C9 C10 O1 177.6(4) . . . . ?
C3 C9 C10 O1 0.7(6) . . . . ?
C4 C9 C10 C7 1.6(6) . . . . ?
C3 C9 C10 C7 -175.4(4) . . . . ?
C17 C12 C13 C14 -1.2(6) . . . . ?
Se C12 C13 C14 -179.0(3) . . . . ?
C9 C4 C5 C6 -1.5(7) . . . . ?
C9 C4 C5 C11 -178.9(4) . . . . ?
C15 C16 C17 C12 0.4(7) . . . . ?
C13 C12 C17 C16 0.5(6) . . . . ?
Se C12 C17 C16 178.4(4) . . . . ?
C4 C5 C6 C7 1.5(7) . . . . ?
C11 C5 C6 C7 178.9(5) . . . . ?
C17 C16 C15 C14 -0.6(8) . . . . ?
C16 C15 C14 C13 -0.1(8) . . . . ?
C12 C13 C14 C15 1.0(7) . . . . ?
O1 C10 C7 C6 -177.7(4) . . . . ?
C9 C10 C7 C6 -1.5(7) . . . . ?
C5 C6 C7 C10 -0.1(7) . . . . ?
C9 C3 C2 C1 -1.7(6) . . . . ?
Se C3 C2 C1 179.5(3) . . . . ?
C9 C3 C2 I 178.4(3) . . . . ?
Se C3 C2 I -0.3(5) . . . . ?
C10 O1 C1 C2 -48.0(5) . . . . ?
C3 C2 C1 O1 33.9(6) . . . . ?
I C2 C1 O1 -146.2(3) . . . . ?

loop_
_cod_related_entry_id
_cod_related_entry_database
_cod_related_entry_code
1 ChemSpider 30658935
